data_4307213
loop_
_publ_author_name
'Bing Lian'
'Christophe M. Thomas'
'Osvaldo L. Casagrande'
'Christian W. Lehmann'
'Thierry Roisnel'
'Jean-Fran\,cois Carpentier'

_publ_section_title
;
Aluminum and Zinc Complexes Based on an Amino-Bis(pyrazolyl) Ligand:
Synthesis, Structures, and Use in MMA and Lactide Polymerization
;
_journal_name_full 'Inorganic Chemistry'
_journal_page_first 328
_journal_page_last 340
_journal_paper_doi 10.1021/ic061749z
_journal_volume 46
_journal_year 2007
_chemical_formula_sum 'C27 H48 N7.5 O0 Zn3'
_chemical_formula_weight 666.84
_chemical_name_systematic
;
 ?
;
_space_group_IT_number 2
_symmetry_cell_setting triclinic
_symmetry_space_group_name_Hall '-P 1'
_symmetry_space_group_name_H-M 'P -1'
_atom_sites_solution_hydrogens geom
_atom_sites_solution_primary direct
_atom_sites_solution_secondary difmap
_audit_creation_method SHELXL-97
_cell_angle_alpha 83.137(5)
_cell_angle_beta 81.479(5)
_cell_angle_gamma 77.207(5)
_cell_formula_units_Z 2
_cell_length_a 8.739(5)
_cell_length_b 9.505(5)
_cell_length_c 14.631(5)
_cell_measurement_temperature 293(2)
_cell_volume 1167.3(10)
_computing_structure_refinement 'SHELXL-97 (Sheldrick, 1997)'
_diffrn_ambient_temperature 293(2)
_diffrn_measured_fraction_theta_full 0.874
_diffrn_measured_fraction_theta_max 0.874
_diffrn_radiation_monochromator graphite
_diffrn_radiation_source 'fine-focus sealed tube'
_diffrn_radiation_type MoK\a
_diffrn_radiation_wavelength 0.71069
_diffrn_reflns_av_R_equivalents 0.0402
_diffrn_reflns_av_sigmaI/netI 0.0469
_diffrn_reflns_limit_h_max 13
_diffrn_reflns_limit_h_min -13
_diffrn_reflns_limit_k_max 15
_diffrn_reflns_limit_k_min -14
_diffrn_reflns_limit_l_max 23
_diffrn_reflns_limit_l_min -23
_diffrn_reflns_number 27202
_diffrn_reflns_theta_full 35.22
_diffrn_reflns_theta_max 35.22
_diffrn_reflns_theta_min 2.51
_exptl_absorpt_coefficient_mu 3.096
_exptl_crystal_density_diffrn 1.917
_exptl_crystal_density_method 'not measured'
_exptl_crystal_F_000 705
_refine_diff_density_max 1.366
_refine_diff_density_min -1.917
_refine_diff_density_rms 0.136
_refine_ls_extinction_method none
_refine_ls_goodness_of_fit_ref 1.004
_refine_ls_hydrogen_treatment mixed
_refine_ls_matrix_type full
_refine_ls_number_parameters 253
_refine_ls_number_reflns 9140
_refine_ls_number_restraints 0
_refine_ls_restrained_S_all 1.004
_refine_ls_R_factor_all 0.0616
_refine_ls_R_factor_gt 0.0415
_refine_ls_shift/su_max 0.003
_refine_ls_shift/su_mean 0.000
_refine_ls_structure_factor_coef Fsqd
_refine_ls_weighting_details 'calc w=1/[\s^2^(Fo^2^)+(0.0752P)^2^+0.0000P] where P=(Fo^2^+2Fc^2^)/3'
_refine_ls_weighting_scheme calc
_refine_ls_wR_factor_gt 0.1090
_refine_ls_wR_factor_ref 0.1187
_reflns_number_gt 6939
_reflns_number_total 9140
_reflns_threshold_expression >2sigma(I)
_cod_data_source_file ic061749zsi20060914_055238_7.cif
_cod_data_source_block complex_12
_cod_original_formula_sum 'C27 H48 N7.50 O0 Zn3'
_cod_database_code 4307213

loop_
_symmetry_equiv_pos_as_xyz
'x, y, z'
'-x, -y, -z'

loop_
_atom_site_label
_atom_site_type_symbol
_atom_site_fract_x
_atom_site_fract_y
_atom_site_fract_z
_atom_site_U_iso_or_equiv
_atom_site_adp_type
_atom_site_occupancy
_atom_site_symmetry_multiplicity
_atom_site_calc_flag
_atom_site_refinement_flags
_atom_site_disorder_assembly
_atom_site_disorder_group
Zn1 Zn 0.66423(3) 0.38149(2) 0.748047(13) 0.01565(6) Uani 1 1 d . . .
Zn2 Zn 0.84573(2) 0.08441(2) 0.722792(14) 0.01575(6) Uani 1 1 d . . .
C1 C 0.6602(3) 0.7531(2) 0.68608(14) 0.0271(4) Uani 1 1 d . . .
H1A H 0.6289 0.6987 0.7427 0.041 Uiso 0.50 1 calc PR . .
H1B H 0.5720 0.8271 0.6696 0.041 Uiso 0.50 1 calc PR . .
H1C H 0.7453 0.7972 0.6946 0.041 Uiso 0.50 1 calc PR . .
H1D H 0.6685 0.8500 0.6619 0.041 Uiso 0.50 1 calc PR . .
H1E H 0.7255 0.7216 0.7350 0.041 Uiso 0.50 1 calc PR . .
H1F H 0.5522 0.7514 0.7100 0.041 Uiso 0.50 1 calc PR . .
C2 C 0.7137(2) 0.6546(2) 0.61075(13) 0.0203(3) Uani 1 1 d . . .
C3 C 0.7691(2) 0.6885(2) 0.51759(13) 0.0221(4) Uani 1 1 d . . .
H3 H 0.7798 0.7793 0.4892 0.027 Uiso 1 1 calc R . .
C4 C 0.8050(2) 0.5592(2) 0.47633(12) 0.0198(3) Uani 1 1 d . . .
C5 C 0.8683(3) 0.5282(2) 0.37906(13) 0.0262(4) Uani 1 1 d . . .
H5A H 0.8796 0.4268 0.3732 0.039 Uiso 0.50 1 calc PR . .
H5B H 0.9695 0.5544 0.3634 0.039 Uiso 0.50 1 calc PR . .
H5C H 0.7966 0.5833 0.3379 0.039 Uiso 0.50 1 calc PR . .
H5D H 0.8842 0.6162 0.3431 0.039 Uiso 0.50 1 calc PR . .
H5E H 0.7943 0.4886 0.3529 0.039 Uiso 0.50 1 calc PR . .
H5F H 0.9672 0.4596 0.3784 0.039 Uiso 0.50 1 calc PR . .
N6 N 0.76997(19) 0.45576(16) 0.54328(10) 0.0176(3) Uani 1 1 d . . .
N7 N 0.7150(2) 0.51254(17) 0.62603(10) 0.0184(3) Uani 1 1 d . . .
C8 C 0.7923(2) 0.3006(2) 0.53652(12) 0.0213(4) Uani 1 1 d . . .
H8A H 0.8831 0.2510 0.5671 0.026 Uiso 1 1 calc R . .
H8B H 0.8159 0.2823 0.4716 0.026 Uiso 1 1 calc R . .
C9 C 0.6505(2) 0.2369(2) 0.57907(12) 0.0203(4) Uani 1 1 d . . .
H9A H 0.5548 0.3031 0.5629 0.024 Uiso 1 1 calc R . .
H9B H 0.6568 0.1466 0.5526 0.024 Uiso 1 1 calc R . .
N10 N 0.63956(18) 0.20934(16) 0.68073(10) 0.0155(3) Uani 1 1 d . . .
C11 C 0.5190(2) 0.4782(2) 0.85121(13) 0.0208(4) Uani 1 1 d . . .
H11A H 0.5278 0.4131 0.9074 0.025 Uiso 1 1 calc R . .
H11B H 0.5554 0.5638 0.8611 0.025 Uiso 1 1 calc R . .
C12 C 0.3434(3) 0.5237(3) 0.83751(17) 0.0309(5) Uani 1 1 d . . .
H12A H 0.2846 0.5689 0.8908 0.046 Uiso 1 1 calc R . .
H12B H 0.3041 0.4397 0.8299 0.046 Uiso 1 1 calc R . .
H12C H 0.3318 0.5908 0.7833 0.046 Uiso 1 1 calc R . .
C21 C 0.9690(2) -0.1831(3) 0.89385(15) 0.0282(4) Uani 1 1 d . . .
H21A H 1.0204 -0.1140 0.8551 0.042 Uiso 0.50 1 calc PR . .
H21B H 1.0056 -0.2767 0.8708 0.042 Uiso 0.50 1 calc PR . .
H21C H 0.9933 -0.1878 0.9562 0.042 Uiso 0.50 1 calc PR . .
H21D H 0.9924 -0.2717 0.9330 0.042 Uiso 0.50 1 calc PR . .
H21E H 1.0072 -0.1089 0.9172 0.042 Uiso 0.50 1 calc PR . .
H21F H 1.0196 -0.1979 0.8319 0.042 Uiso 0.50 1 calc PR . .
C22 C 0.7942(2) -0.1377(2) 0.89307(12) 0.0192(3) Uani 1 1 d . . .
C23 C 0.6735(2) -0.2045(2) 0.93888(12) 0.0193(3) Uani 1 1 d . . .
H23 H 0.6851 -0.2892 0.9785 0.023 Uiso 1 1 calc R . .
C24 C 0.5332(2) -0.11925(19) 0.91358(12) 0.0175(3) Uani 1 1 d . . .
C25 C 0.3672(2) -0.1374(2) 0.93961(13) 0.0224(4) Uani 1 1 d . . .
H25A H 0.2973 -0.0585 0.9100 0.034 Uiso 0.50 1 calc PR . .
H25B H 0.3408 -0.1383 1.0057 0.034 Uiso 0.50 1 calc PR . .
H25C H 0.3564 -0.2271 0.9199 0.034 Uiso 0.50 1 calc PR . .
H25D H 0.3657 -0.2241 0.9804 0.034 Uiso 0.50 1 calc PR . .
H25E H 0.3222 -0.1443 0.8847 0.034 Uiso 0.50 1 calc PR . .
H25F H 0.3066 -0.0555 0.9705 0.034 Uiso 0.50 1 calc PR . .
N26 N 0.73279(18) -0.01704(17) 0.84235(10) 0.0177(3) Uani 1 1 d . . .
N27 N 0.57319(18) -0.00813(16) 0.85501(10) 0.0162(3) Uani 1 1 d . . .
C28 C 0.4683(2) 0.12112(19) 0.81768(13) 0.0187(3) Uani 1 1 d . . .
H28A H 0.4807 0.2038 0.8467 0.022 Uiso 1 1 calc R . .
H28B H 0.3599 0.1099 0.8351 0.022 Uiso 1 1 calc R . .
C29 C 0.4955(2) 0.1540(2) 0.71310(13) 0.0187(3) Uani 1 1 d . . .
H29A H 0.5016 0.0662 0.6838 0.022 Uiso 1 1 calc R . .
H29B H 0.4055 0.2249 0.6936 0.022 Uiso 1 1 calc R . .
C30 C 1.0202(2) -0.0500(2) 0.65264(13) 0.0217(4) Uani 1 1 d . . .
H30A H 1.0078 -0.1487 0.6714 0.026 Uiso 1 1 calc R . .
H30B H 1.0094 -0.0308 0.5870 0.026 Uiso 1 1 calc R . .
C31 C 1.1877(3) -0.0387(3) 0.66645(15) 0.0294(4) Uani 1 1 d . . .
H31A H 1.2639 -0.1064 0.6305 0.044 Uiso 1 1 calc R . .
H31B H 1.2011 -0.0604 0.7309 0.044 Uiso 1 1 calc R . .
H31C H 1.2027 0.0578 0.6465 0.044 Uiso 1 1 calc R . .
O32 O 0.88312(16) 0.26554(14) 0.76577(9) 0.0185(3) Uani 1 1 d . . .
C33 C 0.9693(3) 0.2676(2) 0.83934(14) 0.0269(4) Uani 1 1 d . . .
H33A H 1.0811 0.2347 0.8192 0.032 Uiso 1 1 calc R . .
H33B H 0.9386 0.2007 0.8906 0.032 Uiso 1 1 calc R . .
C34 C 0.9423(3) 0.4168(2) 0.87250(15) 0.0286(4) Uani 1 1 d . . .
H34A H 1.0033 0.4131 0.9225 0.043 Uiso 1 1 calc R . .
H34B H 0.8321 0.4489 0.8938 0.043 Uiso 1 1 calc R . .
H34C H 0.9744 0.4830 0.8223 0.043 Uiso 1 1 calc R . .

loop_
_atom_site_aniso_label
_atom_site_aniso_U_11
_atom_site_aniso_U_22
_atom_site_aniso_U_33
_atom_site_aniso_U_23
_atom_site_aniso_U_13
_atom_site_aniso_U_12
Zn1 0.01555(11) 0.01221(10) 0.01715(10) -0.00229(7) 0.00044(7) 0.00031(8)
Zn2 0.01216(11) 0.01314(10) 0.01955(10) -0.00228(7) -0.00015(7) 0.00172(7)
C1 0.0336(12) 0.0145(9) 0.0309(10) -0.0042(7) -0.0001(8) -0.0014(8)
C2 0.0189(9) 0.0146(8) 0.0250(8) -0.0004(6) -0.0019(7) 0.0003(7)
C3 0.0227(10) 0.0151(8) 0.0250(8) 0.0055(6) -0.0042(7) 0.0006(7)
C4 0.0172(9) 0.0198(9) 0.0195(7) 0.0043(6) -0.0027(6) -0.0003(7)
C5 0.0262(11) 0.0279(10) 0.0198(8) 0.0033(7) -0.0008(7) -0.0002(8)
N6 0.0184(8) 0.0141(7) 0.0167(6) -0.0003(5) 0.0007(5) 0.0015(6)
N7 0.0213(8) 0.0137(7) 0.0174(6) -0.0015(5) 0.0003(6) 0.0006(6)
C8 0.0244(10) 0.0166(8) 0.0196(8) -0.0043(6) 0.0027(7) 0.0005(7)
C9 0.0236(10) 0.0182(8) 0.0194(7) -0.0032(6) -0.0032(7) -0.0036(7)
N10 0.0130(7) 0.0142(7) 0.0186(6) -0.0012(5) -0.0020(5) -0.0013(5)
C11 0.0180(9) 0.0175(8) 0.0242(8) -0.0047(6) -0.0006(7) 0.0018(7)
C12 0.0201(10) 0.0259(10) 0.0443(12) -0.0111(9) -0.0021(9) 0.0034(8)
C21 0.0183(10) 0.0304(11) 0.0310(10) 0.0065(8) -0.0050(8) 0.0016(8)
C22 0.0176(9) 0.0175(8) 0.0197(7) -0.0009(6) -0.0013(6) 0.0012(7)
C23 0.0212(9) 0.0156(8) 0.0184(7) 0.0006(6) -0.0010(6) -0.0003(7)
C24 0.0183(9) 0.0148(8) 0.0181(7) -0.0022(6) -0.0001(6) -0.0018(7)
C25 0.0191(9) 0.0208(9) 0.0261(9) -0.0013(7) 0.0014(7) -0.0049(7)
N26 0.0127(7) 0.0168(7) 0.0209(7) -0.0009(5) 0.0000(5) 0.0006(6)
N27 0.0128(7) 0.0129(6) 0.0203(6) 0.0003(5) -0.0003(5) 0.0010(5)
C28 0.0127(8) 0.0138(8) 0.0254(8) 0.0008(6) 0.0011(6) 0.0023(6)
C29 0.0150(8) 0.0143(8) 0.0249(8) 0.0001(6) -0.0033(7) 0.0004(6)
C30 0.0163(9) 0.0218(9) 0.0238(8) -0.0066(7) -0.0001(7) 0.0035(7)
C31 0.0173(10) 0.0370(12) 0.0289(10) -0.0015(8) 0.0011(8) 0.0015(9)
O32 0.0163(6) 0.0152(6) 0.0231(6) -0.0035(5) -0.0044(5) 0.0007(5)
C33 0.0287(11) 0.0238(10) 0.0288(9) -0.0012(7) -0.0131(8) -0.0010(8)
C34 0.0288(11) 0.0286(11) 0.0303(10) -0.0078(8) -0.0072(8) -0.0050(9)

loop_
_atom_type_symbol
_atom_type_description
_atom_type_scat_dispersion_real
_atom_type_scat_dispersion_imag
_atom_type_scat_source
C C 0.0033 0.0016 'International Tables Vol C Tables 4.2.6.8 and 6.1.1.4'
H H 0.0000 0.0000 'International Tables Vol C Tables 4.2.6.8 and 6.1.1.4'
N N 0.0061 0.0033 'International Tables Vol C Tables 4.2.6.8 and 6.1.1.4'
Zn Zn 0.2839 1.4301 'International Tables Vol C Tables 4.2.6.8 and 6.1.1.4'
O O 0.0106 0.0060 'International Tables Vol C Tables 4.2.6.8 and 6.1.1.4'

loop_
_geom_angle_atom_site_label_1
_geom_angle_atom_site_label_2
_geom_angle_atom_site_label_3
_geom_angle
_geom_angle_site_symmetry_1
_geom_angle_site_symmetry_3
_geom_angle_publ_flag
C11 Zn1 O32 122.08(7) . . ?
C11 Zn1 N10 128.35(7) . . ?
O32 Zn1 N10 86.08(6) . . ?
C11 Zn1 N7 117.09(8) . . ?
O32 Zn1 N7 100.63(6) . . ?
N10 Zn1 N7 95.28(7) . . ?
C11 Zn1 Zn2 135.13(6) . . ?
O32 Zn1 Zn2 42.72(4) . . ?
N10 Zn1 Zn2 44.22(5) . . ?
N7 Zn1 Zn2 107.75(5) . . ?
C30 Zn2 O32 121.08(8) . . ?
C30 Zn2 N10 129.85(7) . . ?
O32 Zn2 N10 86.77(6) . . ?
C30 Zn2 N26 113.97(8) . . ?
O32 Zn2 N26 104.29(6) . . ?
N10 Zn2 N26 94.95(7) . . ?
C30 Zn2 Zn1 149.41(6) . . ?
O32 Zn2 Zn1 43.06(5) . . ?
N10 Zn2 Zn1 44.59(4) . . ?
N26 Zn2 Zn1 96.50(5) . . ?
N7 C2 C3 109.79(16) . . ?
N7 C2 C1 121.75(17) . . ?
C3 C2 C1 128.46(18) . . ?
C4 C3 C2 106.12(16) . . ?
N6 C4 C3 106.59(16) . . ?
N6 C4 C5 122.95(18) . . ?
C3 C4 C5 130.46(18) . . ?
C4 N6 N7 111.17(15) . . ?
C4 N6 C8 128.29(15) . . ?
N7 N6 C8 120.46(14) . . ?
C2 N7 N6 106.33(15) . . ?
C2 N7 Zn1 131.70(13) . . ?
N6 N7 Zn1 121.83(12) . . ?
N6 C8 C9 114.05(16) . . ?
N10 C9 C8 113.15(15) . . ?
C29 N10 C9 107.67(14) . . ?
C29 N10 Zn2 116.07(12) . . ?
C9 N10 Zn2 111.96(12) . . ?
C29 N10 Zn1 115.05(11) . . ?
C9 N10 Zn1 114.44(11) . . ?
Zn2 N10 Zn1 91.20(6) . . ?
C12 C11 Zn1 116.33(14) . . ?
N26 C22 C23 110.01(17) . . ?
N26 C22 C21 120.41(17) . . ?
C23 C22 C21 129.58(18) . . ?
C24 C23 C22 106.33(17) . . ?
N27 C24 C23 106.32(16) . . ?
N27 C24 C25 123.10(17) . . ?
C23 C24 C25 130.58(17) . . ?
C22 N26 N27 105.90(15) . . ?
C22 N26 Zn2 127.25(13) . . ?
N27 N26 Zn2 121.47(11) . . ?
C24 N27 N26 111.45(15) . . ?
C24 N27 C28 128.07(16) . . ?
N26 N27 C28 119.88(14) . . ?
N27 C28 C29 115.24(15) . . ?
N10 C29 C28 113.53(15) . . ?
C31 C30 Zn2 114.79(14) . . ?
C33 O32 Zn2 124.25(12) . . ?
C33 O32 Zn1 127.12(13) . . ?
Zn2 O32 Zn1 94.22(6) . . ?
O32 C33 C34 112.33(17) . . ?

loop_
_geom_bond_atom_site_label_1
_geom_bond_atom_site_label_2
_geom_bond_distance
_geom_bond_site_symmetry_2
_geom_bond_publ_flag
Zn1 C11 1.9954(19) . ?
Zn1 O32 2.0214(17) . ?
Zn1 N10 2.0732(17) . ?
Zn1 N7 2.1010(16) . ?
Zn1 Zn2 2.9526(13) . ?
Zn2 C30 1.9993(19) . ?
Zn2 O32 2.0087(15) . ?
Zn2 N10 2.0595(18) . ?
Zn2 N26 2.1144(16) . ?
C1 C2 1.487(3) . ?
C2 N7 1.340(2) . ?
C2 C3 1.402(3) . ?
C3 C4 1.387(3) . ?
C4 N6 1.354(2) . ?
C4 C5 1.488(3) . ?
N6 N7 1.363(2) . ?
N6 C8 1.458(2) . ?
C8 C9 1.518(3) . ?
C9 N10 1.472(2) . ?
N10 C29 1.464(2) . ?
C11 C12 1.535(3) . ?
C21 C22 1.493(3) . ?
C22 N26 1.340(2) . ?
C22 C23 1.396(3) . ?
C23 C24 1.386(3) . ?
C24 N27 1.353(2) . ?
C24 C25 1.487(3) . ?
N26 N27 1.364(2) . ?
N27 C28 1.462(2) . ?
C28 C29 1.519(3) . ?
C30 C31 1.535(3) . ?
O32 C33 1.406(2) . ?
C33 C34 1.511(3) . ?
